data_4306889
loop_
_publ_author_name
'Amitava Choudhury'
'Sabine Strobel'
'Benjamin R. Martin'
'Angela L. Karst'
'Peter K. Dorhout'

_publ_section_title
;
Synthesis of a Family of Solids through the Building-Block Approach: A
Case Study with Ag+ Substitution in the Ternary Na-Ge-Se System
;
_journal_name_full 'Inorganic Chemistry'
_journal_page_first 2017
_journal_page_last 2027
_journal_paper_doi 10.1021/ic061064z
_journal_volume 46
_journal_year 2007
_chemical_formula_moiety 'Ag0.77 Ge4 Na7.23 Se10'
_chemical_formula_sum 'Ag0.77 Ge4 Na7.23 Se10'
_chemical_formula_weight 1329.24
_chemical_name_systematic
; 
 ? 
;
_space_group_IT_number 15
_symmetry_cell_setting monoclinic
_symmetry_space_group_name_Hall '-C 2yc'
_symmetry_space_group_name_H-M 'C 1 2/c 1'
_atom_sites_solution_hydrogens geom
_atom_sites_solution_primary direct
_atom_sites_solution_secondary difmap
_audit_creation_method SHELXL-97
_cell_angle_alpha 90.00
_cell_angle_beta 105.757(4)
_cell_angle_gamma 90.00
_cell_formula_units_Z 4
_cell_length_a 8.104(2)
_cell_length_b 20.156(5)
_cell_length_c 13.985(4)
_cell_measurement_reflns_used 2203
_cell_measurement_temperature 298(2)
_cell_measurement_theta_max 28.18
_cell_measurement_theta_min 2.52
_cell_volume 2198.5(10)
_computing_cell_refinement 'Bruker SMART'
_computing_data_collection 'Bruker SMART'
_computing_data_reduction 'Bruker SAINT'
_computing_molecular_graphics 'Bruker SHELXTL'
_computing_publication_material 'Bruker SHELXTL'
_computing_structure_refinement 'SHELXL-97 (Sheldrick, 1997)'
_computing_structure_solution 'SHELXS-97 (Sheldrick, 1990)'
_diffrn_ambient_temperature 298(2)
_diffrn_measured_fraction_theta_full 0.999
_diffrn_measured_fraction_theta_max 0.999
_diffrn_measurement_device_type 'CCD area detector'
_diffrn_measurement_method 'phi and omega scans'
_diffrn_radiation_monochromator graphite
_diffrn_radiation_source 'fine-focus sealed tube'
_diffrn_radiation_type MoK\a
_diffrn_radiation_wavelength 0.71073
_diffrn_reflns_av_R_equivalents 0.0437
_diffrn_reflns_av_sigmaI/netI 0.0377
_diffrn_reflns_limit_h_max 9
_diffrn_reflns_limit_h_min -9
_diffrn_reflns_limit_k_max 23
_diffrn_reflns_limit_k_min -23
_diffrn_reflns_limit_l_max 16
_diffrn_reflns_limit_l_min -16
_diffrn_reflns_number 7779
_diffrn_reflns_theta_full 25.00
_diffrn_reflns_theta_max 25.00
_diffrn_reflns_theta_min 2.02
_diffrn_standards_decay_% 0
_diffrn_standards_number 0
_exptl_absorpt_coefficient_mu 22.766
_exptl_absorpt_correction_T_max 0.082
_exptl_absorpt_correction_T_min 0.035
_exptl_absorpt_correction_type multi-scan
_exptl_absorpt_process_details 'SADABS; Sheldrick 1997'
_exptl_crystal_colour orange
_exptl_crystal_density_diffrn 4.016
_exptl_crystal_density_method 'not measured'
_exptl_crystal_description Irregular
_exptl_crystal_F_000 2335
_exptl_crystal_size_max 0.25
_exptl_crystal_size_mid 0.11
_exptl_crystal_size_min 0.11
_refine_diff_density_max 5.113
_refine_diff_density_min -1.239
_refine_diff_density_rms 0.443
_refine_ls_extinction_method none
_refine_ls_goodness_of_fit_ref 1.086
_refine_ls_hydrogen_treatment none
_refine_ls_matrix_type full
_refine_ls_number_parameters 105
_refine_ls_number_reflns 1939
_refine_ls_number_restraints 0
_refine_ls_restrained_S_all 1.086
_refine_ls_R_factor_all 0.0739
_refine_ls_R_factor_gt 0.0551
_refine_ls_shift/su_max 0.001
_refine_ls_shift/su_mean 0.000
_refine_ls_structure_factor_coef Fsqd
_refine_ls_weighting_details 'calc w=1/[\s^2^(Fo^2^)+(0.0811P)^2^+4.6722P] where P=(Fo^2^+2Fc^2^)/3'
_refine_ls_weighting_scheme calc
_refine_ls_wR_factor_gt 0.1317
_refine_ls_wR_factor_ref 0.1424
_reflns_number_gt 1425
_reflns_number_total 1939
_reflns_threshold_expression >2sigma(I)
_cod_data_source_file ic061064zsi20060613_104620_3.cif
_cod_data_source_block sad
_cod_depositor_comments
;
The following automatic conversions were performed:
'_symmetry_cell_setting' value 'Monoclinic' changed to 'monoclinic'
according to '/home/saulius/struct/CIF-dictionaries/cif_core.dic'
dictionary named 'cif_core.dic' version 2.4.1 from
2010-06-29.

'_exptl_absorpt_correction_type' value 'Multi-scan' changed
to 'multi-scan' according to
'/home/saulius/struct/CIF-dictionaries/cif_core.dic' dictionary named
'cif_core.dic' version 2.4.1 from 2010-06-29.

Automatic conversion script
Id: cif_fix_enum 1527 2010-12-29 10:47:43Z saulius 
;
_cod_database_code 4306889

loop_
_symmetry_equiv_pos_as_xyz
'x, y, z'
'-x, y, -z+1/2'
'x+1/2, y+1/2, z'
'-x+1/2, y+1/2, -z+1/2'
'-x, -y, -z'
'x, -y, z-1/2'
'-x+1/2, -y+1/2, -z'
'x+1/2, -y+1/2, z-1/2'

loop_
_atom_site_label
_atom_site_type_symbol
_atom_site_fract_x
_atom_site_fract_y
_atom_site_fract_z
_atom_site_U_iso_or_equiv
_atom_site_adp_type
_atom_site_occupancy
_atom_site_symmetry_multiplicity
_atom_site_calc_flag
_atom_site_refinement_flags
_atom_site_disorder_assembly
_atom_site_disorder_group
Ge1 Ge 0.13812(11) 0.54797(4) 0.73214(6) 0.0145(3) Uani 1 1 d . . .
Ge2 Ge 0.13606(11) 0.34843(4) 0.72929(6) 0.0169(3) Uani 1 1 d . . .
Se1 Se 0.13777(12) 0.63594(5) 0.62517(7) 0.0258(3) Uani 1 1 d . . .
Se2 Se 0.36723(12) 0.54994(4) 0.87437(7) 0.0255(3) Uani 1 1 d . . .
Se3 Se 0.13317(12) 0.44959(4) 0.63062(6) 0.0178(3) Uani 1 1 d . . .
Se4 Se 0.37055(11) 0.34464(4) 0.86885(6) 0.0201(3) Uani 1 1 d . . .
Se5 Se 0.12683(11) 0.26181(5) 0.61842(7) 0.0238(3) Uani 1 1 d . . .
Na1 Na 0.2405(3) 0.44262(11) 0.9729(2) 0.0433(10) Uani 0.784(5) 1 d P . .
Ag1 Ag 0.2405(3) 0.44262(11) 0.9729(2) 0.0433(10) Uani 0.216(5) 1 d P . .
Na2 Na 0.2165(4) 0.64917(12) 0.9730(2) 0.0495(11) Uani 0.834(4) 1 d P . .
Ag2 Ag 0.2165(4) 0.64917(12) 0.9730(2) 0.0495(11) Uani 0.166(4) 1 d P . .
Na3 Na 0.2500 0.7500 0.5000 0.0369(15) Uani 1 2 d S . .
Na4 Na 0.5000 0.4475(2) 0.7500 0.0274(13) Uani 1 2 d S . .
Na5 Na 0.5000 0.6592(3) 0.7500 0.0312(13) Uani 1 2 d S . .
Na6 Na 0.5000 0.2394(3) 0.7500 0.0362(14) Uani 1 2 d S . .

loop_
_atom_site_aniso_label
_atom_site_aniso_U_11
_atom_site_aniso_U_22
_atom_site_aniso_U_33
_atom_site_aniso_U_23
_atom_site_aniso_U_13
_atom_site_aniso_U_12
Ge1 0.0098(5) 0.0137(6) 0.0196(5) 0.0009(3) 0.0032(4) -0.0006(3)
Ge2 0.0135(6) 0.0148(5) 0.0223(5) -0.0007(3) 0.0049(4) 0.0000(3)
Se1 0.0230(6) 0.0223(6) 0.0310(6) 0.0099(4) 0.0055(4) -0.0031(4)
Se2 0.0163(6) 0.0283(6) 0.0267(6) -0.0014(4) -0.0031(4) -0.0007(4)
Se3 0.0178(6) 0.0161(5) 0.0193(5) -0.0007(3) 0.0047(4) 0.0006(3)
Se4 0.0140(6) 0.0214(6) 0.0226(5) 0.0003(4) 0.0012(4) 0.0012(4)
Se5 0.0206(6) 0.0183(5) 0.0310(6) -0.0088(4) 0.0048(4) 0.0023(4)
Na1 0.0473(18) 0.0394(16) 0.0514(17) 0.0115(10) 0.0273(13) 0.0053(10)
Ag1 0.0473(18) 0.0394(16) 0.0514(17) 0.0115(10) 0.0273(13) 0.0053(10)
Na2 0.068(2) 0.0367(18) 0.0556(18) -0.0037(12) 0.0373(16) 0.0037(13)
Ag2 0.068(2) 0.0367(18) 0.0556(18) -0.0037(12) 0.0373(16) 0.0037(13)
Na3 0.039(4) 0.028(3) 0.048(3) -0.006(3) 0.019(3) -0.001(3)
Na4 0.019(3) 0.023(3) 0.041(3) 0.000 0.011(3) 0.000
Na5 0.026(3) 0.029(3) 0.038(3) 0.000 0.007(3) 0.000
Na6 0.037(4) 0.024(3) 0.049(3) 0.000 0.013(3) 0.000

loop_
_atom_type_symbol
_atom_type_description
_atom_type_scat_dispersion_real
_atom_type_scat_dispersion_imag
_atom_type_scat_source
Na Na 0.0362 0.0249 'International Tables Vol C Tables 4.2.6.8 and 6.1.1.4'
Ge Ge 0.1547 1.8001 'International Tables Vol C Tables 4.2.6.8 and 6.1.1.4'
Se Se -0.0929 2.2259 'International Tables Vol C Tables 4.2.6.8 and 6.1.1.4'
Ag Ag -0.8971 1.1015 'International Tables Vol C Tables 4.2.6.8 and 6.1.1.4'

loop_
_geom_angle_atom_site_label_1
_geom_angle_atom_site_label_2
_geom_angle_atom_site_label_3
_geom_angle
_geom_angle_site_symmetry_1
_geom_angle_site_symmetry_3
_geom_angle_publ_flag
Se1 Ge1 Se2 113.56(5) . . ?
Se1 Ge1 Ge1 107.08(4) . 2_556 ?
Se2 Ge1 Ge1 113.07(6) . 2_556 ?
Se1 Ge1 Se3 104.47(5) . . ?
Se2 Ge1 Se3 113.34(5) . . ?
Ge1 Ge1 Se3 104.52(4) 2_556 . ?
Se1 Ge1 Na4 109.94(6) . . ?
Se2 Ge1 Na4 59.47(4) . . ?
Ge1 Ge1 Na4 141.71(6) 2_556 . ?
Se3 Ge1 Na4 56.86(5) . . ?
Se5 Ge2 Se4 113.97(5) . . ?
Se5 Ge2 Ge2 107.02(4) . 2_556 ?
Se4 Ge2 Ge2 112.82(6) . 2_556 ?
Se5 Ge2 Se3 104.78(5) . . ?
Se4 Ge2 Se3 112.28(5) . . ?
Ge2 Ge2 Se3 105.26(4) 2_556 . ?
Se5 Ge2 Na4 110.91(6) . . ?
Se4 Ge2 Na4 58.16(4) . . ?
Ge2 Ge2 Na4 141.10(6) 2_556 . ?
Se3 Ge2 Na4 56.90(5) . . ?
Ge1 Se1 Ag2 101.98(6) . 2_556 ?
Ge1 Se1 Na2 101.98(6) . 2_556 ?
Ag2 Se1 Na2 0.00(6) 2_556 2_556 ?
Ge1 Se1 Ag1 95.98(7) . 6_565 ?
Ag2 Se1 Ag1 98.52(8) 2_556 6_565 ?
Na2 Se1 Ag1 98.52(8) 2_556 6_565 ?
Ge1 Se1 Na1 95.98(7) . 6_565 ?
Ag2 Se1 Na1 98.52(8) 2_556 6_565 ?
Na2 Se1 Na1 98.52(8) 2_556 6_565 ?
Ag1 Se1 Na1 0.00(9) 6_565 6_565 ?
Ge1 Se1 Na5 85.13(8) . . ?
Ag2 Se1 Na5 164.29(11) 2_556 . ?
Na2 Se1 Na5 164.29(11) 2_556 . ?
Ag1 Se1 Na5 94.59(8) 6_565 . ?
Na1 Se1 Na5 94.59(8) 6_565 . ?
Ge1 Se1 Na6 95.06(8) . 3_455 ?
Ag2 Se1 Na6 74.85(6) 2_556 3_455 ?
Na2 Se1 Na6 74.85(6) 2_556 3_455 ?
Ag1 Se1 Na6 168.12(8) 6_565 3_455 ?
Na1 Se1 Na6 168.12(8) 6_565 3_455 ?
Na5 Se1 Na6 90.70(7) . 3_455 ?
Ge1 Se1 Na3 163.88(5) . . ?
Ag2 Se1 Na3 93.96(6) 2_556 . ?
Na2 Se1 Na3 93.96(6) 2_556 . ?
Ag1 Se1 Na3 79.10(5) 6_565 . ?
Na1 Se1 Na3 79.10(5) 6_565 . ?
Na5 Se1 Na3 80.02(7) . . ?
Na6 Se1 Na3 91.39(8) 3_455 . ?
Ge1 Se2 Na2 94.44(8) . . ?
Ge1 Se2 Na1 95.18(7) . . ?
Na2 Se2 Na1 92.27(8) . . ?
Ge1 Se2 Na4 79.94(4) . . ?
Na2 Se2 Na4 174.25(8) . . ?
Na1 Se2 Na4 89.50(8) . . ?
Ge1 Se2 Na5 81.58(4) . . ?
Na2 Se2 Na5 91.80(9) . . ?
Na1 Se2 Na5 174.98(8) . . ?
Na4 Se2 Na5 86.17(10) . . ?
Ge1 Se2 Na1 162.80(6) . 5_667 ?
Na2 Se2 Na1 96.73(8) . 5_667 ?
Na1 Se2 Na1 97.40(7) . 5_667 ?
Na4 Se2 Na1 88.47(5) . 5_667 ?
Na5 Se2 Na1 85.02(5) . 5_667 ?
Ge1 Se3 Ge2 110.63(5) . . ?
Ge1 Se3 Ag1 100.09(5) . 2_556 ?
Ge2 Se3 Ag1 94.99(6) . 2_556 ?
Ge1 Se3 Na1 100.09(5) . 2_556 ?
Ge2 Se3 Na1 94.99(6) . 2_556 ?
Ag1 Se3 Na1 0.00(9) 2_556 2_556 ?
Ge1 Se3 Na4 80.17(8) . . ?
Ge2 Se3 Na4 79.53(8) . . ?
Ag1 Se3 Na4 174.17(8) 2_556 . ?
Na1 Se3 Na4 174.17(8) 2_556 . ?
Ge1 Se3 Na2 160.56(6) . 6_565 ?
Ge2 Se3 Na2 84.17(6) . 6_565 ?
Ag1 Se3 Na2 90.73(8) 2_556 6_565 ?
Na1 Se3 Na2 90.73(8) 2_556 6_565 ?
Na4 Se3 Na2 90.70(8) . 6_565 ?
Ge1 Se3 Na1 83.70(5) . 6_565 ?
Ge2 Se3 Na1 159.40(5) . 6_565 ?
Ag1 Se3 Na1 96.95(6) 2_556 6_565 ?
Na1 Se3 Na1 96.95(6) 2_556 6_565 ?
Na4 Se3 Na1 88.87(8) . 6_565 ?
Na2 Se3 Na1 78.96(7) 6_565 6_565 ?
Ge2 Se4 Na1 94.32(7) . . ?
Ge2 Se4 Na3 101.96(4) . 4_546 ?
Na1 Se4 Na3 84.27(5) . 4_546 ?
Ge2 Se4 Na4 80.93(4) . . ?
Na1 Se4 Na4 92.15(8) . . ?
Na3 Se4 Na4 175.54(6) 4_546 . ?
Ge2 Se4 Na6 83.64(4) . . ?
Na1 Se4 Na6 177.96(7) . . ?
Na3 Se4 Na6 96.23(8) 4_546 . ?
Na4 Se4 Na6 87.43(9) . . ?
Ge2 Se4 Na2 163.43(6) . 5_667 ?
Na1 Se4 Na2 94.38(7) . 5_667 ?
Na3 Se4 Na2 92.92(5) 4_546 5_667 ?
Na4 Se4 Na2 84.68(5) . 5_667 ?
Na6 Se4 Na2 87.57(5) . 5_667 ?
Ge2 Se5 Ag2 91.94(7) . 6_565 ?
Ge2 Se5 Na2 91.94(7) . 6_565 ?
Ag2 Se5 Na2 0.00(11) 6_565 6_565 ?
Ge2 Se5 Ag2 153.98(8) . 4_546 ?
Ag2 Se5 Ag2 87.43(7) 6_565 4_546 ?
Na2 Se5 Ag2 87.43(7) 6_565 4_546 ?
Ge2 Se5 Na2 153.98(8) . 4_546 ?
Ag2 Se5 Na2 87.43(7) 6_565 4_546 ?
Na2 Se5 Na2 87.43(7) 6_565 4_546 ?
Ag2 Se5 Na2 0.00(6) 4_546 4_546 ?
Ge2 Se5 Na3 105.43(4) . 3_445 ?
Ag2 Se5 Na3 94.05(7) 6_565 3_445 ?
Na2 Se5 Na3 94.05(7) 6_565 3_445 ?
Ag2 Se5 Na3 100.56(7) 4_546 3_445 ?
Na2 Se5 Na3 100.56(7) 4_546 3_445 ?
Ge2 Se5 Na6 82.22(8) . . ?
Ag2 Se5 Na6 96.55(10) 6_565 . ?
Na2 Se5 Na6 96.55(10) 6_565 . ?
Ag2 Se5 Na6 72.03(10) 4_546 . ?
Na2 Se5 Na6 72.03(10) 4_546 . ?
Na3 Se5 Na6 166.72(10) 3_445 . ?
Ge2 Se5 Na5 93.47(8) . 3_445 ?
Ag2 Se5 Na5 172.90(8) 6_565 3_445 ?
Na2 Se5 Na5 172.90(8) 6_565 3_445 ?
Ag2 Se5 Na5 89.71(9) 4_546 3_445 ?
Na2 Se5 Na5 89.71(9) 4_546 3_445 ?
Na3 Se5 Na5 80.08(3) 3_445 3_445 ?
Na6 Se5 Na5 88.74(7) . 3_445 ?
Se4 Na1 Se2 92.70(8) . . ?
Se4 Na1 Se1 102.41(7) . 6_566 ?
Se2 Na1 Se1 161.78(11) . 6_566 ?
Se4 Na1 Se3 104.75(9) . 2_556 ?
Se2 Na1 Se3 100.26(8) . 2_556 ?
Se1 Na1 Se3 85.83(7) 6_566 2_556 ?
Se4 Na1 Se2 86.39(7) . 5_667 ?
Se2 Na1 Se2 82.60(7) . 5_667 ?
Se1 Na1 Se2 88.19(7) 6_566 5_667 ?
Se3 Na1 Se2 168.26(9) 2_556 5_667 ?
Se4 Na1 Se3 170.60(10) . 6_566 ?
Se2 Na1 Se3 91.02(7) . 6_566 ?
Se1 Na1 Se3 72.55(6) 6_566 6_566 ?
Se3 Na1 Se3 83.05(6) 2_556 6_566 ?
Se2 Na1 Se3 85.53(7) 5_667 6_566 ?
Se4 Na1 Na3 49.69(4) . 4_546 ?
Se2 Na1 Na3 142.10(8) . 4_546 ?
Se1 Na1 Na3 52.94(4) 6_566 4_546 ?
Se3 Na1 Na3 94.85(6) 2_556 4_546 ?
Se2 Na1 Na3 89.56(6) 5_667 4_546 ?
Se3 Na1 Na3 125.40(7) 6_566 4_546 ?
Se4 Na1 Na2 136.33(7) . . ?
Se2 Na1 Na2 43.71(5) . . ?
Se1 Na1 Na2 120.91(7) 6_566 . ?
Se3 Na1 Na2 84.94(7) 2_556 . ?
Se2 Na1 Na2 89.51(6) 5_667 . ?
Se3 Na1 Na2 48.42(5) 6_566 . ?
Na3 Na1 Na2 173.81(7) 4_546 . ?
Se4 Na1 Na4 45.78(7) . . ?
Se2 Na1 Na4 46.97(7) . . ?
Se1 Na1 Na4 147.49(9) 6_566 . ?
Se3 Na1 Na4 106.56(8) 2_556 . ?
Se2 Na1 Na4 83.78(6) 5_667 . ?
Se3 Na1 Na4 137.62(9) 6_566 . ?
Na3 Na1 Na4 95.43(8) 4_546 . ?
Na2 Na1 Na4 90.55(8) . . ?
Se1 Na2 Se2 102.00(10) 2_556 . ?
Se1 Na2 Se5 89.10(8) 2_556 6_566 ?
Se2 Na2 Se5 165.56(13) . 6_566 ?
Se1 Na2 Se5 110.44(10) 2_556 4_556 ?
Se2 Na2 Se5 92.14(8) . 4_556 ?
Se5 Na2 Se5 92.57(7) 6_566 4_556 ?
Se1 Na2 Se3 84.20(8) 2_556 6_566 ?
Se2 Na2 Se3 95.44(7) . 6_566 ?
Se5 Na2 Se3 76.33(7) 6_566 6_566 ?
Se5 Na2 Se3 161.74(12) 4_556 6_566 ?
Se1 Na2 Se4 169.55(10) 2_556 5_667 ?
Se2 Na2 Se4 82.50(8) . 5_667 ?
Se5 Na2 Se4 85.07(8) 6_566 5_667 ?
Se5 Na2 Se4 78.54(7) 4_556 5_667 ?
Se3 Na2 Se4 85.99(8) 6_566 5_667 ?
Se1 Na2 Na6 56.05(7) 2_556 3_455 ?
Se2 Na2 Na6 96.07(9) . 3_455 ?
Se5 Na2 Na6 97.81(9) 6_566 3_455 ?
Se5 Na2 Na6 54.88(7) 4_556 3_455 ?
Se3 Na2 Na6 140.10(11) 6_566 3_455 ?
Se4 Na2 Na6 133.38(9) 5_667 3_455 ?
Se1 Na2 Na2 104.22(11) 2_556 7_567 ?
Se2 Na2 Na2 135.77(12) . 7_567 ?
Se5 Na2 Na2 47.27(5) 6_566 7_567 ?
Se5 Na2 Na2 45.30(5) 4_556 7_567 ?
Se3 Na2 Na2 122.01(11) 6_566 7_567 ?
Se4 Na2 Na2 78.04(10) 5_667 7_567 ?
Na6 Na2 Na2 70.95(11) 3_455 7_567 ?
Se1 Na2 Na1 86.98(7) 2_556 . ?
Se2 Na2 Na1 44.02(5) . . ?
Se5 Na2 Na1 128.94(8) 6_566 . ?
Se5 Na2 Na1 136.01(8) 4_556 . ?
Se3 Na2 Na1 52.62(5) 6_566 . ?
Se4 Na2 Na1 89.94(6) 5_667 . ?
Na6 Na2 Na1 120.85(10) 3_455 . ?
Na2 Na2 Na1 167.48(13) 7_567 . ?
Se4 Na3 Se4 180.00(2) 4_556 6_565 ?
Se4 Na3 Se5 93.59(3) 4_556 3 ?
Se4 Na3 Se5 86.41(3) 6_565 3 ?
Se4 Na3 Se5 86.41(3) 4_556 5_566 ?
Se4 Na3 Se5 93.59(3) 6_565 5_566 ?
Se5 Na3 Se5 180.0 3 5_566 ?
Se4 Na3 Se1 93.82(3) 4_556 7_566 ?
Se4 Na3 Se1 86.18(3) 6_565 7_566 ?
Se5 Na3 Se1 81.30(3) 3 7_566 ?
Se5 Na3 Se1 98.70(3) 5_566 7_566 ?
Se4 Na3 Se1 86.18(3) 4_556 . ?
Se4 Na3 Se1 93.82(3) 6_565 . ?
Se5 Na3 Se1 98.70(3) 3 . ?
Se5 Na3 Se1 81.30(3) 5_566 . ?
Se1 Na3 Se1 180.0 7_566 . ?
Se4 Na3 Na1 46.05(4) 4_556 4_556 ?
Se4 Na3 Na1 133.95(4) 6_565 4_556 ?
Se5 Na3 Na1 83.09(5) 3 4_556 ?
Se5 Na3 Na1 96.91(5) 5_566 4_556 ?
Se1 Na3 Na1 47.96(4) 7_566 4_556 ?
Se1 Na3 Na1 132.04(4) . 4_556 ?
Se4 Na3 Na1 133.95(4) 4_556 6_565 ?
Se4 Na3 Na1 46.05(4) 6_565 6_565 ?
Se5 Na3 Na1 96.91(5) 3 6_565 ?
Se5 Na3 Na1 83.09(5) 5_566 6_565 ?
Se1 Na3 Na1 132.04(4) 7_566 6_565 ?
Se1 Na3 Na1 47.96(4) . 6_565 ?
Na1 Na3 Na1 180.000(6) 4_556 6_565 ?
Se4 Na3 Na5 94.15(6) 4_556 7_566 ?
Se4 Na3 Na5 85.85(6) 6_565 7_566 ?
Se5 Na3 Na5 129.38(4) 3 7_566 ?
Se5 Na3 Na5 50.62(4) 5_566 7_566 ?
Se1 Na3 Na5 48.31(5) 7_566 7_566 ?
Se1 Na3 Na5 131.69(5) . 7_566 ?
Na1 Na3 Na5 67.63(8) 4_556 7_566 ?
Na1 Na3 Na5 112.37(8) 6_565 7_566 ?
Se4 Na3 Na5 85.85(6) 4_556 . ?
Se4 Na3 Na5 94.15(6) 6_565 . ?
Se5 Na3 Na5 50.62(4) 3 . ?
Se5 Na3 Na5 129.38(4) 5_566 . ?
Se1 Na3 Na5 131.69(5) 7_566 . ?
Se1 Na3 Na5 48.31(5) . . ?
Na1 Na3 Na5 112.37(8) 4_556 . ?
Na1 Na3 Na5 67.63(8) 6_565 . ?
Na5 Na3 Na5 180.0 7_566 . ?
Se3 Na4 Se3 178.38(17) . 2_656 ?
Se3 Na4 Se4 82.85(6) . . ?
Se3 Na4 Se4 98.27(7) 2_656 . ?
Se3 Na4 Se4 98.27(7) . 2_656 ?
Se3 Na4 Se4 82.85(6) 2_656 2_656 ?
Se4 Na4 Se4 93.22(13) . 2_656 ?
Se3 Na4 Se2 97.02(7) . 2_656 ?
Se3 Na4 Se2 81.88(6) 2_656 2_656 ?
Se4 Na4 Se2 178.74(12) . 2_656 ?
Se4 Na4 Se2 85.55(3) 2_656 2_656 ?
Se3 Na4 Se2 81.88(6) . . ?
Se3 Na4 Se2 97.02(7) 2_656 . ?
Se4 Na4 Se2 85.55(3) . . ?
Se4 Na4 Se2 178.74(12) 2_656 . ?
Se2 Na4 Se2 95.67(13) 2_656 . ?
Se3 Na4 Ge2 43.57(4) . . ?
Se3 Na4 Ge2 137.79(11) 2_656 . ?
Se4 Na4 Ge2 40.91(4) . . ?
Se4 Na4 Ge2 88.49(10) 2_656 . ?
Se2 Na4 Ge2 138.65(3) 2_656 . ?
Se2 Na4 Ge2 90.77(3) . . ?
Se3 Na4 Ge2 137.79(11) . 2_656 ?
Se3 Na4 Ge2 43.57(4) 2_656 2_656 ?
Se4 Na4 Ge2 88.49(10) . 2_656 ?
Se4 Na4 Ge2 40.91(4) 2_656 2_656 ?
Se2 Na4 Ge2 90.77(3) 2_656 2_656 ?
Se2 Na4 Ge2 138.65(3) . 2_656 ?
Ge2 Na4 Ge2 110.61(12) . 2_656 ?
Se3 Na4 Ge1 135.68(12) . 2_656 ?
Se3 Na4 Ge1 42.97(4) 2_656 2_656 ?
Se4 Na4 Ge1 139.85(3) . 2_656 ?
Se4 Na4 Ge1 91.53(3) 2_656 2_656 ?
Se2 Na4 Ge1 40.59(4) 2_656 2_656 ?
Se2 Na4 Ge1 89.21(10) . 2_656 ?
Ge2 Na4 Ge1 179.23(8) . 2_656 ?
Ge2 Na4 Ge1 69.86(3) 2_656 2_656 ?
Se3 Na4 Ge1 42.97(4) . . ?
Se3 Na4 Ge1 135.68(12) 2_656 . ?
Se4 Na4 Ge1 91.53(3) . . ?
Se4 Na4 Ge1 139.85(3) 2_656 . ?
Se2 Na4 Ge1 89.21(10) 2_656 . ?
Se2 Na4 Ge1 40.59(4) . . ?
Ge2 Na4 Ge1 69.86(3) . . ?
Ge2 Na4 Ge1 179.23(8) 2_656 . ?
Ge1 Na4 Ge1 109.68(12) 2_656 . ?
Se3 Na4 Na6 90.81(8) . . ?
Se3 Na4 Na6 90.81(8) 2_656 . ?
Se4 Na4 Na6 46.61(6) . . ?
Se4 Na4 Na6 46.61(6) 2_656 . ?
Se2 Na4 Na6 132.16(6) 2_656 . ?
Se2 Na4 Na6 132.16(6) . . ?
Ge2 Na4 Na6 55.30(6) . . ?
Ge2 Na4 Na6 55.30(6) 2_656 . ?
Ge1 Na4 Na6 125.16(6) 2_656 . ?
Ge1 Na4 Na6 125.16(6) . . ?
Se3 Na4 Na1 78.04(5) . . ?
Se3 Na4 Na1 102.00(5) 2_656 . ?
Se4 Na4 Na1 42.07(4) . . ?
Se4 Na4 Na1 135.26(12) 2_656 . ?
Se2 Na4 Na1 139.14(12) 2_656 . ?
Se2 Na4 Na1 43.53(4) . . ?
Ge2 Na4 Na1 57.98(4) . . ?
Ge2 Na4 Na1 120.24(8) 2_656 . ?
Ge1 Na4 Na1 122.39(7) 2_656 . ?
Ge1 Na4 Na1 59.42(4) . . ?
Na6 Na4 Na1 88.66(7) . . ?
Se1 Na5 Se1 162.1(2) . 2_656 ?
Se1 Na5 Se5 91.13(6) . 4_556 ?
Se1 Na5 Se5 100.74(7) 2_656 4_556 ?
Se1 Na5 Se5 100.74(7) . 3 ?
Se1 Na5 Se5 91.13(6) 2_656 3 ?
Se5 Na5 Se5 97.03(14) 4_556 3 ?
Se1 Na5 Se2 77.74(7) . . ?
Se1 Na5 Se2 89.80(9) 2_656 . ?
Se5 Na5 Se2 85.51(3) 4_556 . ?
Se5 Na5 Se2 177.09(12) 3 . ?
Se1 Na5 Se2 89.80(9) . 2_656 ?
Se1 Na5 Se2 77.74(7) 2_656 2_656 ?
Se5 Na5 Se2 177.09(12) 4_556 2_656 ?
Se5 Na5 Se2 85.51(3) 3 2_656 ?
Se2 Na5 Se2 91.99(14) . 2_656 ?
Se1 Na5 Na3 139.75(8) . 2_656 ?
Se1 Na5 Na3 51.67(3) 2_656 2_656 ?
Se5 Na5 Na3 49.30(4) 4_556 2_656 ?
Se5 Na5 Na3 92.44(10) 3 2_656 ?
Se2 Na5 Na3 90.29(3) . 2_656 ?
Se2 Na5 Na3 129.34(4) 2_656 2_656 ?
Se1 Na5 Na3 51.67(3) . . ?
Se1 Na5 Na3 139.75(8) 2_656 . ?
Se5 Na5 Na3 92.44(10) 4_556 . ?
Se5 Na5 Na3 49.30(4) 3 . ?
Se2 Na5 Na3 129.34(4) . . ?
Se2 Na5 Na3 90.29(3) 2_656 . ?
Na3 Na5 Na3 125.23(13) 2_656 . ?
Se4 Na6 Se4 91.91(14) 2_656 . ?
Se4 Na6 Se1 86.08(3) 2_656 3_545 ?
Se4 Na6 Se1 177.97(14) . 3_545 ?
Se4 Na6 Se1 177.97(14) 2_656 4_546 ?
Se4 Na6 Se1 86.08(3) . 4_546 ?
Se1 Na6 Se1 95.94(14) 3_545 4_546 ?
Se4 Na6 Se5 78.39(7) 2_656 2_656 ?
Se4 Na6 Se5 89.98(8) . 2_656 ?
Se1 Na6 Se5 89.42(6) 3_545 2_656 ?
Se1 Na6 Se5 101.78(7) 4_546 2_656 ?
Se4 Na6 Se5 89.98(8) 2_656 . ?
Se4 Na6 Se5 78.39(7) . . ?
Se1 Na6 Se5 101.78(7) 3_545 . ?
Se1 Na6 Se5 89.42(6) 4_546 . ?
Se5 Na6 Se5 163.33(19) 2_656 . ?
Se4 Na6 Ag2 92.18(5) 2_656 4_546 ?
Se4 Na6 Ag2 131.28(6) . 4_546 ?
Se1 Na6 Ag2 49.11(7) 3_545 4_546 ?
Se1 Na6 Ag2 89.01(11) 4_546 4_546 ?
Se5 Na6 Ag2 138.25(9) 2_656 4_546 ?
Se5 Na6 Ag2 53.09(6) . 4_546 ?
Se4 Na6 Na2 92.18(5) 2_656 4_546 ?
Se4 Na6 Na2 131.28(6) . 4_546 ?
Se1 Na6 Na2 49.11(7) 3_545 4_546 ?
Se1 Na6 Na2 89.01(11) 4_546 4_546 ?
Se5 Na6 Na2 138.25(9) 2_656 4_546 ?
Se5 Na6 Na2 53.09(6) . 4_546 ?
Ag2 Na6 Na2 0.00(12) 4_546 4_546 ?
Se4 Na6 Ag2 131.28(6) 2_656 3_545 ?
Se4 Na6 Ag2 92.18(5) . 3_545 ?
Se1 Na6 Ag2 89.01(11) 3_545 3_545 ?
Se1 Na6 Ag2 49.11(7) 4_546 3_545 ?
Se5 Na6 Ag2 53.09(6) 2_656 3_545 ?
Se5 Na6 Ag2 138.25(10) . 3_545 ?
Ag2 Na6 Ag2 119.77(16) 4_546 3_545 ?
Na2 Na6 Ag2 119.77(16) 4_546 3_545 ?
Se4 Na6 Na2 131.28(6) 2_656 3_545 ?
Se4 Na6 Na2 92.18(5) . 3_545 ?
Se1 Na6 Na2 89.01(11) 3_545 3_545 ?
Se1 Na6 Na2 49.11(7) 4_546 3_545 ?
Se5 Na6 Na2 53.09(6) 2_656 3_545 ?
Se5 Na6 Na2 138.25(10) . 3_545 ?
Ag2 Na6 Na2 119.77(16) 4_546 3_545 ?
Na2 Na6 Na2 119.77(16) 4_546 3_545 ?
Ag2 Na6 Na2 0.00(10) 3_545 3_545 ?
Se4 Na6 Na4 45.95(7) 2_656 . ?
Se4 Na6 Na4 45.95(7) . . ?
Se1 Na6 Na4 132.03(7) 3_545 . ?
Se1 Na6 Na4 132.03(7) 4_546 . ?
Se5 Na6 Na4 81.67(9) 2_656 . ?
Se5 Na6 Na4 81.67(9) . . ?
Ag2 Na6 Na4 120.12(8) 4_546 . ?
Na2 Na6 Na4 120.12(8) 4_546 . ?
Ag2 Na6 Na4 120.12(8) 3_545 . ?
Na2 Na6 Na4 120.12(8) 3_545 . ?

loop_
_geom_bond_atom_site_label_1
_geom_bond_atom_site_label_2
_geom_bond_distance
_geom_bond_site_symmetry_2
_geom_bond_publ_flag
Ge1 Se1 2.3194(13) . ?
Ge1 Se2 2.3237(14) . ?
Ge1 Ge1 2.4224(18) 2_556 ?
Ge1 Se3 2.4327(12) . ?
Ge1 Na4 3.517(3) . ?
Ge2 Se5 2.3227(13) . ?
Ge2 Se4 2.3263(13) . ?
Ge2 Ge2 2.4275(18) 2_556 ?
Ge2 Se3 2.4585(12) . ?
Ge2 Na4 3.508(3) . ?
Se1 Ag2 2.839(4) 2_556 ?
Se1 Na2 2.839(4) 2_556 ?
Se1 Ag1 2.949(2) 6_565 ?
Se1 Na1 2.949(2) 6_565 ?
Se1 Na5 3.0168(14) . ?
Se1 Na6 3.115(4) 3_455 ?
Se1 Na3 3.1688(10) . ?
Se2 Na2 2.882(3) . ?
Se2 Na1 2.898(2) . ?
Se2 Na4 3.076(3) . ?
Se2 Na5 3.170(4) . ?
Se2 Na1 3.317(3) 5_667 ?
Se3 Ag1 2.984(3) 2_556 ?
Se3 Na1 2.984(3) 2_556 ?
Se3 Na4 2.9885(11) . ?
Se3 Na2 3.176(3) 6_565 ?
Se3 Na1 3.374(3) 6_565 ?
Se4 Na1 2.821(3) . ?
Se4 Na3 2.9884(10) 4_546 ?
Se4 Na4 3.018(3) . ?
Se4 Na6 3.051(4) . ?
Se4 Na2 3.477(4) 5_667 ?
Se5 Ag2 2.948(3) 6_565 ?
Se5 Na2 2.948(3) 6_565 ?
Se5 Ag2 3.046(3) 4_546 ?
Se5 Na2 3.046(3) 4_546 ?
Se5 Na3 3.0624(12) 3_445 ?
Se5 Na6 3.1166(14) . ?
Se5 Na5 3.122(4) 3_445 ?
Na1 Se1 2.949(2) 6_566 ?
Na1 Se3 2.984(3) 2_556 ?
Na1 Se2 3.317(3) 5_667 ?
Na1 Se3 3.374(3) 6_566 ?
Na1 Na3 3.900(2) 4_546 ?
Na1 Na2 4.168(4) . ?
Na1 Na4 4.208(2) . ?
Na2 Se1 2.839(4) 2_556 ?
Na2 Se5 2.948(3) 6_566 ?
Na2 Se5 3.046(3) 4_556 ?
Na2 Se3 3.176(3) 6_566 ?
Na2 Se4 3.477(4) 5_667 ?
Na2 Na6 3.624(4) 3_455 ?
Na2 Na2 4.143(5) 7_567 ?
Na3 Se4 2.9884(10) 4_556 ?
Na3 Se4 2.9884(10) 6_565 ?
Na3 Se5 3.0624(12) 3 ?
Na3 Se5 3.0624(12) 5_566 ?
Na3 Se1 3.1688(10) 7_566 ?
Na3 Na1 3.900(2) 4_556 ?
Na3 Na1 3.900(2) 6_565 ?
Na3 Na5 3.979(2) 7_566 ?
Na3 Na5 3.979(2) . ?
Na4 Se3 2.9885(12) 2_656 ?
Na4 Se4 3.018(3) 2_656 ?
Na4 Se2 3.076(3) 2_656 ?
Na4 Ge2 3.508(3) 2_656 ?
Na4 Ge1 3.517(3) 2_656 ?
Na4 Na6 4.194(7) . ?
Na5 Se1 3.0168(14) 2_656 ?
Na5 Se5 3.122(3) 4_556 ?
Na5 Se5 3.122(3) 3 ?
Na5 Se2 3.170(4) 2_656 ?
Na5 Na3 3.979(2) 2_656 ?
Na6 Se4 3.051(4) 2_656 ?
Na6 Se1 3.115(4) 3_545 ?
Na6 Se1 3.115(4) 4_546 ?
Na6 Se5 3.1166(14) 2_656 ?
Na6 Ag2 3.624(4) 4_546 ?
Na6 Na2 3.624(4) 4_546 ?
Na6 Ag2 3.624(4) 3_545 ?
Na6 Na2 3.624(4) 3_545 ?
